data_4033376
loop_
_publ_author_name
'Potopnyk, Mykhaylo A.'
'Lytvyn, Roman'
'Danyliv, Yan'
'Ceborska, Magdalena'
'Bezvikonnyi, Oleksandr'
'Volyniuk, Dmytro'
'Gra\<zulevi\<cius, Juozas Vidas'

_publ_section_title
;
 N,O \p-Conjugated 4-Substituted 1,3-Thiazole BF<sub>2</sub> Complexes:
 Synthesis and Photophysical Properties.
;
_journal_issue 3
_journal_name_full 'The Journal of organic chemistry'
_journal_page_first 1095
_journal_page_last 1105
_journal_paper_doi 10.1021/acs.joc.7b02239
_journal_volume 83
_journal_year 2018
_chemical_formula_sum 'C16 H18 B Cl2 F2 N3 O3 S'
_chemical_formula_weight 452.10
_space_group_IT_number 14
_space_group_name_Hall '-P 2ybc'
_space_group_name_H-M_alt 'P 1 21/c 1'
_symmetry_cell_setting monoclinic
_symmetry_space_group_name_Hall '-P 2ybc'
_symmetry_space_group_name_H-M 'P 1 21/c 1'
_atom_sites_solution_hydrogens geom
_atom_sites_solution_primary direct
_atom_sites_solution_secondary difmap
_audit_creation_method SHELXL-97
_cell_angle_alpha 90.00
_cell_angle_beta 99.231(4)
_cell_angle_gamma 90.00
_cell_formula_units_Z 4
_cell_length_a 7.0645(3)
_cell_length_b 21.7182(8)
_cell_length_c 12.3999(5)
_cell_measurement_reflns_used 3670
_cell_measurement_temperature 100(2)
_cell_measurement_theta_max 71.6320
_cell_measurement_theta_min 3.6083
_cell_volume 1877.86(13)
_computing_structure_refinement 'SHELXL-97 (Sheldrick, 2008)'
_diffrn_ambient_temperature 100(2)
_diffrn_detector_area_resol_mean 16.2974
_diffrn_measured_fraction_theta_full 0.966
_diffrn_measured_fraction_theta_max 0.966
_diffrn_measurement_device_type 'SuperNova, Dual, Cu at zero, Eos'
_diffrn_radiation_monochromator mirror
_diffrn_radiation_source 'SuperNova (Cu) X-ray Source'
_diffrn_radiation_type CuK\a
_diffrn_radiation_wavelength 1.54184
_diffrn_reflns_av_R_equivalents 0.0266
_diffrn_reflns_av_sigmaI/netI 0.0355
_diffrn_reflns_limit_h_max 8
_diffrn_reflns_limit_h_min -8
_diffrn_reflns_limit_k_max 18
_diffrn_reflns_limit_k_min -26
_diffrn_reflns_limit_l_max 14
_diffrn_reflns_limit_l_min -15
_diffrn_reflns_number 6453
_diffrn_reflns_theta_full 71.78
_diffrn_reflns_theta_max 71.78
_diffrn_reflns_theta_min 4.15
_exptl_absorpt_coefficient_mu 4.552
_exptl_absorpt_correction_T_max 0.9145
_exptl_absorpt_correction_T_min 0.4630
_exptl_absorpt_correction_type multi-scan
_exptl_absorpt_process_details
;
CrysAlisPro, Agilent Technologies,
Version 1.171.36.20 (release 27-06-2012 CrysAlis171 .NET)
(compiled Jul 11 2012,15:38:31)
Empirical absorption correction using spherical harmonics,
 implemented in SCALE3 ABSPACK scaling algorithm.
;
_exptl_crystal_colour yellow
_exptl_crystal_density_diffrn 1.599
_exptl_crystal_density_method 'not measured'
_exptl_crystal_description needle
_exptl_crystal_F_000 928
_exptl_crystal_size_max 0.20
_exptl_crystal_size_mid 0.08
_exptl_crystal_size_min 0.02
_refine_diff_density_max 2.037
_refine_diff_density_min -1.826
_refine_diff_density_rms 0.258
_refine_ls_extinction_method none
_refine_ls_goodness_of_fit_ref 1.998
_refine_ls_hydrogen_treatment mixed
_refine_ls_matrix_type full
_refine_ls_number_parameters 256
_refine_ls_number_reflns 3557
_refine_ls_number_restraints 13
_refine_ls_restrained_S_all 2.011
_refine_ls_R_factor_all 0.1419
_refine_ls_R_factor_gt 0.1373
_refine_ls_shift/su_max 0.000
_refine_ls_shift/su_mean 0.000
_refine_ls_structure_factor_coef Fsqd
_refine_ls_weighting_details 'calc w=1/[\s^2^(Fo^2^)+(0.2000P)^2^+0.0000P] where P=(Fo^2^+2Fc^2^)/3'
_refine_ls_weighting_scheme calc
_refine_ls_wR_factor_gt 0.4048
_refine_ls_wR_factor_ref 0.4125
_reflns_number_gt 3324
_reflns_number_total 3557
_reflns_threshold_expression >2\s(I)
_cod_data_source_file jo7b02239_si_003.cif
_cod_data_source_block mpc_2017_3
_cod_depositor_comments 'Adding full bibliography for 4033375--4033378.cif.'
_cod_original_sg_symbol_H-M P21/c
_cod_database_code 4033376

loop_
_symmetry_equiv_pos_as_xyz
'x, y, z'
'-x, y+1/2, -z+1/2'
'-x, -y, -z'
'x, -y-1/2, z-1/2'

loop_
_atom_site_label
_atom_site_type_symbol
_atom_site_fract_x
_atom_site_fract_y
_atom_site_fract_z
_atom_site_U_iso_or_equiv
_atom_site_adp_type
_atom_site_occupancy
_atom_site_symmetry_multiplicity
_atom_site_calc_flag
_atom_site_refinement_flags
_atom_site_disorder_assembly
_atom_site_disorder_group
Cl1 Cl 0.6134(4) 0.08413(11) 0.51620(18) 0.0719(8) Uani 1 1 d . A 2
Cl2 Cl 0.7406(7) 0.00942(12) 0.7094(2) 0.0982(13) Uani 1 1 d . A 2
C1S C 0.671(2) 0.0828(5) 0.6636(8) 0.078(3) Uani 1 1 d . A 2
H1S1 H 0.7765 0.1122 0.6879 0.093 Uiso 1 1 calc R A 2
H1S2 H 0.5579 0.0958 0.6956 0.093 Uiso 1 1 calc R A 2
C1 C 0.3782(8) 0.7550(2) 0.4186(5) 0.0311(12) Uani 1 1 d . . .
H1A H 0.2477 0.7676 0.4259 0.047 Uiso 1 1 calc R . .
H1B H 0.4487 0.7904 0.3965 0.047 Uiso 1 1 calc R . .
H1C H 0.4438 0.7392 0.4888 0.047 Uiso 1 1 calc R . .
C2 C 0.3589(8) 0.7262(3) 0.2240(5) 0.0321(12) Uani 1 1 d . . .
H2A H 0.4593 0.7054 0.1917 0.048 Uiso 1 1 calc R . .
H2B H 0.3770 0.7708 0.2209 0.048 Uiso 1 1 calc R . .
H2C H 0.2329 0.7152 0.1831 0.048 Uiso 1 1 calc R . .
C3 C 0.3328(7) 0.6471(2) 0.3618(4) 0.0203(10) Uani 1 1 d . . .
C4 C 0.3166(7) 0.6009(2) 0.2797(4) 0.0203(10) Uani 1 1 d . . .
H4 H 0.3308 0.6118 0.2072 0.024 Uiso 1 1 calc R . .
C5 C 0.2810(7) 0.5412(2) 0.3036(4) 0.0215(10) Uani 1 1 d . . .
H5 H 0.2708 0.5111 0.2474 0.026 Uiso 1 1 calc R . .
C6 C 0.2589(6) 0.5233(2) 0.4101(4) 0.0179(10) Uani 1 1 d . . .
C7 C 0.2773(7) 0.5687(2) 0.4917(4) 0.0208(10) Uani 1 1 d . . .
H7 H 0.2652 0.5575 0.5643 0.025 Uiso 1 1 calc R . .
C8 C 0.3126(7) 0.6295(2) 0.4681(4) 0.0216(10) Uani 1 1 d . . .
H8 H 0.3233 0.6595 0.5244 0.026 Uiso 1 1 calc R . .
C9 C 0.2227(6) 0.4594(2) 0.4360(4) 0.0183(10) Uani 1 1 d . . .
C10 C 0.1459(6) 0.2810(2) 0.5344(4) 0.0205(10) Uani 1 1 d . . .
C11 C 0.1416(7) 0.2855(2) 0.6419(4) 0.0222(10) Uani 1 1 d . . .
H11 H 0.1235 0.2516 0.6874 0.027 Uiso 1 1 calc R . .
C12 C 0.1899(6) 0.3839(2) 0.5566(4) 0.0179(9) Uani 1 1 d . . .
C13 C 0.1354(7) 0.2229(2) 0.4729(5) 0.0257(11) Uani 1 1 d . . .
C14 C 0.1034(15) 0.1152(4) 0.4841(7) 0.0564(19) Uani 1 1 d DU . .
H14A H -0.0202 0.1071 0.4360 0.068 Uiso 1 1 calc R . .
H14B H 0.2073 0.1133 0.4393 0.068 Uiso 1 1 calc R . .
C15 C 0.136(3) 0.0697(8) 0.5704(14) 0.112(5) Uani 1 1 d DU . .
H15A H 0.2238 0.0864 0.6326 0.168 Uiso 1 1 calc R . .
H15B H 0.1918 0.0326 0.5434 0.168 Uiso 1 1 calc R . .
H15C H 0.0134 0.0592 0.5936 0.168 Uiso 1 1 calc R . .
B1 B 0.1762(8) 0.3536(2) 0.3611(5) 0.0204(11) Uani 1 1 d . . .
N1 N 0.3697(7) 0.7071(2) 0.3366(4) 0.0272(10) Uani 1 1 d . . .
N2 N 0.2186(6) 0.44409(18) 0.5381(3) 0.0196(9) Uani 1 1 d . . .
N3 N 0.1731(5) 0.33775(18) 0.4848(3) 0.0175(9) Uani 1 1 d . . .
O1 O 0.1956(6) 0.42079(16) 0.3531(3) 0.0246(9) Uani 1 1 d . . .
O2 O 0.1605(7) 0.21683(19) 0.3796(3) 0.0363(10) Uani 1 1 d . . .
O3 O 0.0998(9) 0.1759(2) 0.5354(4) 0.0460(12) Uani 1 1 d . . .
F1 F 0.0074(4) 0.33548(14) 0.2976(2) 0.0268(8) Uani 1 1 d . . .
F2 F 0.3334(5) 0.32764(15) 0.3243(3) 0.0303(8) Uani 1 1 d . . .
S1 S 0.17268(15) 0.35987(5) 0.68697(9) 0.0187(5) Uani 1 1 d . . .

loop_
_atom_site_aniso_label
_atom_site_aniso_U_11
_atom_site_aniso_U_22
_atom_site_aniso_U_33
_atom_site_aniso_U_23
_atom_site_aniso_U_13
_atom_site_aniso_U_12
Cl1 0.1048(19) 0.0546(12) 0.0505(13) 0.0052(8) -0.0046(11) -0.0056(11)
Cl2 0.176(4) 0.0516(14) 0.0572(15) 0.0159(10) -0.0106(17) -0.0076(16)
C1S 0.123(9) 0.071(6) 0.036(4) -0.004(4) 0.001(4) -0.004(6)
C1 0.025(2) 0.015(2) 0.055(3) -0.001(2) 0.012(2) -0.0036(17)
C2 0.030(3) 0.026(3) 0.039(3) 0.013(2) 0.003(2) 0.001(2)
C3 0.015(2) 0.017(2) 0.028(3) 0.0025(18) 0.0034(16) -0.0002(15)
C4 0.021(2) 0.021(2) 0.020(2) -0.0019(17) 0.0053(15) -0.0039(16)
C5 0.020(2) 0.025(2) 0.020(2) -0.0010(17) 0.0063(15) -0.0010(18)
C6 0.0151(19) 0.021(2) 0.018(2) 0.0021(17) 0.0048(15) -0.0012(16)
C7 0.023(2) 0.020(2) 0.020(2) -0.0004(17) 0.0063(16) 0.0000(17)
C8 0.023(2) 0.019(2) 0.024(2) -0.0028(17) 0.0062(17) 0.0007(17)
C9 0.019(2) 0.018(2) 0.018(2) -0.0062(16) 0.0030(15) 0.0024(15)
C10 0.019(2) 0.013(2) 0.031(3) 0.0010(17) 0.0050(17) -0.0002(15)
C11 0.022(2) 0.019(2) 0.027(2) 0.0035(17) 0.0061(17) -0.0006(16)
C12 0.017(2) 0.016(2) 0.020(2) 0.0006(17) 0.0032(15) -0.0002(15)
C13 0.023(2) 0.017(2) 0.037(3) 0.0002(19) 0.0043(18) 0.0027(17)
C14 0.078(4) 0.035(3) 0.056(4) -0.008(3) 0.009(3) -0.008(3)
C15 0.117(6) 0.105(6) 0.113(6) -0.007(5) 0.012(4) 0.001(5)
B1 0.025(3) 0.014(2) 0.023(3) -0.0032(18) 0.0051(19) 0.0002(17)
N1 0.029(2) 0.017(2) 0.038(3) 0.0043(18) 0.0104(18) -0.0015(16)
N2 0.0213(19) 0.0146(19) 0.024(2) -0.0002(14) 0.0061(14) 0.0002(14)
N3 0.0154(17) 0.0133(18) 0.024(2) 0.0020(14) 0.0026(13) 0.0011(13)
O1 0.041(2) 0.0170(17) 0.0170(17) -0.0014(12) 0.0069(13) -0.0046(13)
O2 0.061(3) 0.0250(19) 0.025(2) -0.0071(14) 0.0111(17) 0.0007(18)
O3 0.080(4) 0.021(2) 0.041(3) -0.0002(17) 0.023(2) -0.007(2)
F1 0.0261(15) 0.0265(15) 0.0259(16) -0.0005(11) -0.0015(11) -0.0042(11)
F2 0.0331(17) 0.0308(17) 0.0290(16) -0.0072(12) 0.0113(12) 0.0034(12)
S1 0.0203(8) 0.0159(7) 0.0204(8) 0.0009(3) 0.0048(5) -0.0001(3)

loop_
_atom_type_symbol
_atom_type_description
_atom_type_scat_dispersion_real
_atom_type_scat_dispersion_imag
_atom_type_scat_source
C C 0.0181 0.0091 'International Tables Vol C Tables 4.2.6.8 and 6.1.1.4'
H H 0.0000 0.0000 'International Tables Vol C Tables 4.2.6.8 and 6.1.1.4'
B B 0.0090 0.0039 'International Tables Vol C Tables 4.2.6.8 and 6.1.1.4'
N N 0.0311 0.0180 'International Tables Vol C Tables 4.2.6.8 and 6.1.1.4'
O O 0.0492 0.0322 'International Tables Vol C Tables 4.2.6.8 and 6.1.1.4'
F F 0.0727 0.0534 'International Tables Vol C Tables 4.2.6.8 and 6.1.1.4'
S S 0.3331 0.5567 'International Tables Vol C Tables 4.2.6.8 and 6.1.1.4'
Cl Cl 0.3639 0.7018 'International Tables Vol C Tables 4.2.6.8 and 6.1.1.4'

loop_
_geom_angle_atom_site_label_1
_geom_angle_atom_site_label_2
_geom_angle_atom_site_label_3
_geom_angle
Cl2 C1S Cl1 110.6(6)
N1 C3 C8 121.6(5)
N1 C3 C4 120.3(5)
C8 C3 C4 118.1(4)
C5 C4 C3 120.9(5)
C4 C5 C6 121.3(5)
C7 C6 C5 118.0(4)
C7 C6 C9 120.7(4)
C5 C6 C9 121.3(4)
C8 C7 C6 121.1(5)
C7 C8 C3 120.6(5)
N2 C9 O1 124.7(4)
N2 C9 C6 119.0(4)
O1 C9 C6 116.4(4)
C11 C10 N3 113.3(4)
C11 C10 C13 124.9(5)
N3 C10 C13 121.7(4)
C10 C11 S1 111.9(4)
N3 C12 N2 128.0(4)
N3 C12 S1 112.8(3)
N2 C12 S1 119.2(4)
O2 C13 O3 123.1(5)
O2 C13 C10 126.1(5)
O3 C13 C10 110.8(5)
C15 C14 O3 107.8(10)
F1 B1 F2 111.2(4)
F1 B1 O1 109.1(4)
F2 B1 O1 107.1(4)
F1 B1 N3 110.4(4)
F2 B1 N3 111.6(4)
O1 B1 N3 107.4(4)
C3 N1 C2 120.5(5)
C3 N1 C1 120.6(5)
C2 N1 C1 117.5(5)
C9 N2 C12 115.8(4)
C12 N3 C10 111.8(4)
C12 N3 B1 118.2(4)
C10 N3 B1 130.0(4)
C9 O1 B1 125.7(4)
C13 O3 C14 114.9(6)
C11 S1 C12 90.2(2)

loop_
_geom_bond_atom_site_label_1
_geom_bond_atom_site_label_2
_geom_bond_distance
Cl1 C1S 1.808(10)
Cl2 C1S 1.736(12)
C1 N1 1.448(7)
C2 N1 1.447(8)
C3 N1 1.374(6)
C3 C8 1.402(7)
C3 C4 1.421(7)
C4 C5 1.362(7)
C5 C6 1.410(6)
C6 C7 1.404(7)
C6 C9 1.456(6)
C7 C8 1.384(7)
C9 N2 1.315(6)
C9 O1 1.315(6)
C10 C11 1.342(7)
C10 N3 1.405(6)
C10 C13 1.469(7)
C11 S1 1.711(5)
C12 N3 1.333(6)
C12 N2 1.348(6)
C12 S1 1.722(5)
C13 O2 1.205(7)
C13 O3 1.330(7)
C14 C15 1.447(15)
C14 O3 1.466(8)
B1 F1 1.376(6)
B1 F2 1.387(6)
B1 O1 1.470(6)
B1 N3 1.575(7)
